data_4324370
loop_
_publ_author_name
'Chang Hoon Lee'
'Timothy R. Cook'
'Daniel G. Nocera'

_publ_section_title
;
 HX Addition and Photochemical H2 Elimination by Ni NHC Complexes
;
_journal_name_full 'Inorganic Chemistry'
_journal_page_first 714
_journal_page_last 716
_journal_paper_doi 10.1021/ic102017t
_journal_volume 50
_journal_year 2011
_chemical_formula_sum 'C42 H48 Br N4 Ni'
_chemical_formula_weight 747.46
_chemical_name_systematic
; 
 ? 
;
_space_group_IT_number 61
_symmetry_cell_setting orthorhombic
_symmetry_space_group_name_Hall '-P 2ac 2ab'
_symmetry_space_group_name_H-M 'P b c a'
_atom_sites_solution_hydrogens geom
_atom_sites_solution_primary direct
_atom_sites_solution_secondary difmap
_audit_creation_method SHELXL-97
_cell_angle_alpha 90.00
_cell_angle_beta 90.00
_cell_angle_gamma 90.00
_cell_formula_units_Z 8
_cell_length_a 17.2448(16)
_cell_length_b 18.7973(18)
_cell_length_c 23.302(2)
_cell_measurement_reflns_used 9824
_cell_measurement_temperature 100(2)
_cell_measurement_theta_max 30.30
_cell_measurement_theta_min 2.17
_cell_volume 7553.5(12)
_computing_cell_refinement 'Bruker SAINT'
_computing_data_collection 'Bruker APEX2'
_computing_data_reduction 'Bruker SAINT'
_computing_molecular_graphics 'Bruker SHELXTL'
_computing_publication_material 'Bruker SHELXTL'
_computing_structure_refinement 'SHELXL-97 (Sheldrick, 2008)'
_computing_structure_solution 'SHELXS-97 (Sheldrick, 2008)'
_diffrn_ambient_temperature 100(2)
_diffrn_measured_fraction_theta_full 1.000
_diffrn_measured_fraction_theta_max 1.000
_diffrn_measurement_device_type 'Bruker APEX-II CCD'
_diffrn_measurement_method '\f and \w scans'
_diffrn_radiation_monochromator graphite
_diffrn_radiation_source 'fine-focus sealed tube'
_diffrn_radiation_type MoK\a
_diffrn_radiation_wavelength 0.71073
_diffrn_reflns_av_R_equivalents 0.0516
_diffrn_reflns_av_sigmaI/netI 0.0215
_diffrn_reflns_limit_h_max 24
_diffrn_reflns_limit_h_min -24
_diffrn_reflns_limit_k_max 26
_diffrn_reflns_limit_k_min -26
_diffrn_reflns_limit_l_max 32
_diffrn_reflns_limit_l_min -32
_diffrn_reflns_number 169036
_diffrn_reflns_theta_full 30.03
_diffrn_reflns_theta_max 30.03
_diffrn_reflns_theta_min 1.75
_exptl_absorpt_coefficient_mu 1.606
_exptl_absorpt_correction_T_max 0.5660
_exptl_absorpt_correction_T_min 0.5660
_exptl_absorpt_correction_type multi-scan
_exptl_absorpt_process_details sadabs
_exptl_crystal_colour yellow
_exptl_crystal_density_diffrn 1.315
_exptl_crystal_description block
_exptl_crystal_F_000 3128
_exptl_crystal_size_max 0.40
_exptl_crystal_size_mid 0.40
_exptl_crystal_size_min 0.40
_refine_diff_density_max 0.951
_refine_diff_density_min -0.367
_refine_diff_density_rms 0.070
_refine_ls_extinction_method none
_refine_ls_goodness_of_fit_ref 1.036
_refine_ls_hydrogen_treatment constr
_refine_ls_matrix_type full
_refine_ls_number_parameters 455
_refine_ls_number_reflns 11060
_refine_ls_number_restraints 16
_refine_ls_restrained_S_all 1.064
_refine_ls_R_factor_all 0.0487
_refine_ls_R_factor_gt 0.0351
_refine_ls_shift/su_max 0.002
_refine_ls_shift/su_mean 0.000
_refine_ls_structure_factor_coef Fsqd
_refine_ls_weighting_details 'calc w=1/[\s^2^(Fo^2^)+(0.0465P)^2^+5.3152P] where P=(Fo^2^+2Fc^2^)/3'
_refine_ls_weighting_scheme calc
_refine_ls_wR_factor_gt 0.0869
_refine_ls_wR_factor_ref 0.0948
_reflns_number_gt 9044
_reflns_number_total 11060
_reflns_threshold_expression >2sigma(I)
_cod_data_source_file ic102017t_si_002_4.cif
_cod_data_source_block 10203
_cod_original_cell_volume 7553.4(12)
_cod_database_code 4324370

loop_
_symmetry_equiv_pos_as_xyz
'x, y, z'
'-x+1/2, -y, z+1/2'
'-x, y+1/2, -z+1/2'
'x+1/2, -y+1/2, -z'
'-x, -y, -z'
'x-1/2, y, -z-1/2'
'x, -y-1/2, z-1/2'
'-x-1/2, y-1/2, z'

loop_
_atom_site_label
_atom_site_type_symbol
_atom_site_fract_x
_atom_site_fract_y
_atom_site_fract_z
_atom_site_U_iso_or_equiv
_atom_site_adp_type
_atom_site_occupancy
_atom_site_symmetry_multiplicity
_atom_site_calc_flag
_atom_site_refinement_flags
_atom_site_disorder_assembly
_atom_site_disorder_group
Br1 Br 0.263348(11) 0.126721(10) 0.353617(9) 0.02668(6) Uani 0.9435(8) 1 d PDU A 1
Br1A Br -0.00222(17) 0.16149(16) 0.32405(15) 0.0266(10) Uani 0.0565(8) 1 d PDU A 2
Ni1 Ni 0.125680(12) 0.147079(11) 0.338259(9) 0.01763(6) Uani 1 1 d DU . .
C41 C 0.20158(10) 0.24467(9) 0.23108(7) 0.0232(3) Uani 1 1 d . A .
N3 N 0.10934(9) 0.30395(8) 0.35834(6) 0.0219(3) Uani 1 1 d . . .
N4 N 0.16896(9) 0.28086(8) 0.27978(6) 0.0229(3) Uani 1 1 d . . .
C31 C 0.06019(10) 0.29762(9) 0.40812(8) 0.0226(3) Uani 1 1 d . A .
C4 C 0.13242(9) 0.24791(9) 0.32467(7) 0.0201(3) Uani 1 1 d DU A .
C1 C 0.09583(10) 0.04933(9) 0.34786(7) 0.0227(3) Uani 1 1 d DU A .
C32 C 0.09148(10) 0.27626(9) 0.46042(8) 0.0241(3) Uani 1 1 d . . .
C260 C 0.19461(11) 0.00945(12) 0.22708(9) 0.0332(4) Uani 1 1 d . A .
H26A H 0.2098 0.0486 0.2525 0.050 Uiso 1 1 calc R . .
H26B H 0.2282 0.0092 0.1932 0.050 Uiso 1 1 calc R . .
H26C H 0.1998 -0.0359 0.2475 0.050 Uiso 1 1 calc R . .
C43 C 0.18514(12) 0.18422(10) 0.14144(8) 0.0273(4) Uani 1 1 d . A .
H43 H 0.1522 0.1659 0.1123 0.033 Uiso 1 1 calc R . .
C33 C 0.04060(12) 0.27103(10) 0.50721(8) 0.0287(4) Uani 1 1 d . A .
H33 H 0.0607 0.2577 0.5436 0.034 Uiso 1 1 calc R . .
C46 C 0.28229(11) 0.23955(10) 0.22638(8) 0.0271(4) Uani 1 1 d . . .
N2 N 0.06836(9) 0.00311(8) 0.30734(7) 0.0249(3) Uani 1 1 d . . .
C26 C 0.11215(10) 0.01937(9) 0.20877(8) 0.0227(3) Uani 1 1 d . . .
C36 C -0.01855(11) 0.31452(9) 0.40146(9) 0.0273(4) Uani 1 1 d . . .
C21 C 0.05155(10) 0.02001(9) 0.24851(8) 0.0230(3) Uani 1 1 d . A .
C14 C 0.17767(14) 0.08412(10) 0.55693(8) 0.0344(4) Uani 1 1 d . . .
C320 C 0.17628(11) 0.25845(10) 0.46676(8) 0.0276(4) Uani 1 1 d . A .
H32A H 0.1872 0.2133 0.4473 0.041 Uiso 1 1 calc R . .
H32B H 0.1892 0.2541 0.5076 0.041 Uiso 1 1 calc R . .
H32C H 0.2076 0.2963 0.4495 0.041 Uiso 1 1 calc R . .
C25 C 0.09273(13) 0.02823(10) 0.15099(8) 0.0300(4) Uani 1 1 d . A .
H25 H 0.1328 0.0272 0.1230 0.036 Uiso 1 1 calc R . .
C44 C 0.26483(12) 0.17704(10) 0.13558(8) 0.0294(4) Uani 1 1 d . . .
C6 C 0.13122(11) 0.36918(9) 0.33476(9) 0.0276(4) Uani 1 1 d . A .
H6 H 0.1214 0.4150 0.3503 0.033 Uiso 1 1 calc R . .
C16 C 0.07802(12) 0.07550(10) 0.48285(8) 0.0292(4) Uani 1 1 d . . .
N1 N 0.10334(10) 0.00752(8) 0.39544(7) 0.0291(3) Uani 1 1 d . . .
C12 C 0.20186(14) 0.01367(11) 0.47101(9) 0.0354(5) Uani 1 1 d . . .
C420 C 0.06472(11) 0.22403(11) 0.19443(9) 0.0316(4) Uani 1 1 d . A .
H42A H 0.0463 0.1924 0.2249 0.047 Uiso 1 1 calc R . .
H42B H 0.0404 0.2106 0.1580 0.047 Uiso 1 1 calc R . .
H42C H 0.0510 0.2733 0.2038 0.047 Uiso 1 1 calc R . .
C45 C 0.31242(11) 0.20521(10) 0.17850(9) 0.0297(4) Uani 1 1 d . A .
H45 H 0.3671 0.2007 0.1748 0.036 Uiso 1 1 calc R . .
C22 C -0.02545(11) 0.03309(10) 0.23217(10) 0.0328(4) Uani 1 1 d . . .
C11 C 0.12874(13) 0.03296(9) 0.45073(8) 0.0294(4) Uani 1 1 d . A .
C34 C -0.03859(12) 0.28484(11) 0.50195(9) 0.0331(4) Uani 1 1 d . . .
C42 C 0.15189(11) 0.21761(9) 0.18910(8) 0.0245(3) Uani 1 1 d . . .
C35 C -0.06685(11) 0.30726(11) 0.44903(9) 0.0330(4) Uani 1 1 d . A .
H35 H -0.1205 0.3179 0.4452 0.040 Uiso 1 1 calc R . .
C120 C 0.25509(16) -0.03406(13) 0.43660(10) 0.0465(6) Uani 1 1 d . A .
H12A H 0.3064 -0.0352 0.4546 0.070 Uiso 1 1 calc R . .
H12B H 0.2597 -0.0156 0.3974 0.070 Uiso 1 1 calc R . .
H12C H 0.2336 -0.0823 0.4355 0.070 Uiso 1 1 calc R . .
C23 C -0.04095(13) 0.04253(11) 0.17406(11) 0.0406(5) Uani 1 1 d . A .
H23 H -0.0927 0.0520 0.1623 0.049 Uiso 1 1 calc R . .
C440 C 0.29955(14) 0.13897(12) 0.08446(10) 0.0383(5) Uani 1 1 d . A .
H44A H 0.3233 0.0943 0.0971 0.057 Uiso 1 1 calc R . .
H44B H 0.3391 0.1692 0.0667 0.057 Uiso 1 1 calc R . .
H44C H 0.2587 0.1287 0.0564 0.057 Uiso 1 1 calc R . .
C460 C 0.33541(12) 0.27067(12) 0.27149(9) 0.0346(4) Uani 1 1 d . A .
H46A H 0.3405 0.3220 0.2653 0.052 Uiso 1 1 calc R . .
H46B H 0.3866 0.2483 0.2687 0.052 Uiso 1 1 calc R . .
H46C H 0.3136 0.2619 0.3097 0.052 Uiso 1 1 calc R . .
C24 C 0.01661(14) 0.03852(10) 0.13311(10) 0.0374(5) Uani 1 1 d . . .
C5 C 0.16892(12) 0.35437(9) 0.28573(9) 0.0286(4) Uani 1 1 d . A .
H5 H 0.1913 0.3878 0.2600 0.034 Uiso 1 1 calc R . .
C3 C 0.05983(13) -0.06536(10) 0.32926(9) 0.0356(5) Uani 1 1 d . A .
H3 H 0.0420 -0.1061 0.3091 0.043 Uiso 1 1 calc R . .
C360 C -0.04982(12) 0.33948(11) 0.34439(9) 0.0338(4) Uani 1 1 d . A .
H36A H -0.0304 0.3874 0.3363 0.051 Uiso 1 1 calc R . .
H36B H -0.1066 0.3403 0.3458 0.051 Uiso 1 1 calc R . .
H36C H -0.0328 0.3069 0.3141 0.051 Uiso 1 1 calc R . .
C15 C 0.10384(13) 0.09972(10) 0.53610(8) 0.0316(4) Uani 1 1 d . . .
H15 H 0.0700 0.1278 0.5589 0.038 Uiso 1 1 calc R . .
C13 C 0.22536(14) 0.04068(12) 0.52406(9) 0.0383(5) Uani 1 1 d . A .
H13 H 0.2755 0.0290 0.5381 0.046 Uiso 1 1 calc R . .
C2 C 0.08159(15) -0.06262(10) 0.38430(9) 0.0386(5) Uani 1 1 d . A .
H2 H 0.0821 -0.1011 0.4107 0.046 Uiso 1 1 calc R . .
C340 C -0.09274(15) 0.27461(14) 0.55244(11) 0.0477(6) Uani 1 1 d . A .
H34A H -0.1265 0.3163 0.5561 0.072 Uiso 1 1 calc R . .
H34B H -0.0622 0.2689 0.5876 0.072 Uiso 1 1 calc R . .
H34C H -0.1245 0.2321 0.5462 0.072 Uiso 1 1 calc R . .
C140 C 0.20470(17) 0.11468(13) 0.61357(10) 0.0447(6) Uani 1 1 d . . .
H14A H 0.2516 0.0897 0.6262 0.067 Uiso 1 1 calc R . .
H14B H 0.1638 0.1087 0.6424 0.067 Uiso 1 1 calc R . .
H14C H 0.2162 0.1654 0.6088 0.067 Uiso 1 1 calc R . .
C160 C -0.00126(12) 0.09482(11) 0.46047(9) 0.0331(4) Uani 1 1 d . . .
H16A H 0.0040 0.1288 0.4288 0.050 Uiso 1 1 calc R . .
H16B H -0.0318 0.1164 0.4914 0.050 Uiso 1 1 calc R . .
H16C H -0.0275 0.0518 0.4467 0.050 Uiso 1 1 calc R . .
C220 C -0.08947(13) 0.03686(15) 0.27592(13) 0.0531(7) Uani 1 1 d . A .
H22A H -0.1000 -0.0109 0.2908 0.080 Uiso 1 1 calc R . .
H22B H -0.1364 0.0559 0.2579 0.080 Uiso 1 1 calc R . .
H22C H -0.0737 0.0680 0.3075 0.080 Uiso 1 1 calc R . .
C240 C -0.0027(2) 0.04299(14) 0.06993(12) 0.0630(9) Uani 1 1 d . A .
H24A H 0.0024 -0.0042 0.0525 0.095 Uiso 1 1 calc R . .
H24B H 0.0330 0.0761 0.0511 0.095 Uiso 1 1 calc R . .
H24C H -0.0561 0.0600 0.0653 0.095 Uiso 1 1 calc R . .

loop_
_atom_site_aniso_label
_atom_site_aniso_U_11
_atom_site_aniso_U_22
_atom_site_aniso_U_33
_atom_site_aniso_U_23
_atom_site_aniso_U_13
_atom_site_aniso_U_12
Br1 0.02054(9) 0.02833(11) 0.03117(11) -0.00185(7) -0.00311(7) 0.00118(7)
Br1A 0.0179(14) 0.0205(15) 0.041(2) -0.0133(12) 0.0021(12) 0.0005(10)
Ni1 0.01941(10) 0.01542(10) 0.01806(11) -0.00076(7) 0.00132(7) -0.00127(7)
C41 0.0281(8) 0.0225(8) 0.0190(8) 0.0022(6) 0.0010(6) -0.0064(6)
N3 0.0251(7) 0.0166(6) 0.0239(7) -0.0010(5) -0.0020(5) -0.0012(5)
N4 0.0271(7) 0.0198(7) 0.0219(7) 0.0015(5) -0.0005(6) -0.0049(5)
C31 0.0244(8) 0.0180(7) 0.0255(9) -0.0054(6) -0.0001(6) 0.0000(6)
C4 0.0213(7) 0.0192(7) 0.0197(8) -0.0006(6) -0.0020(6) -0.0024(6)
C1 0.0277(8) 0.0186(7) 0.0216(8) -0.0024(6) 0.0081(6) -0.0010(6)
C32 0.0263(8) 0.0198(7) 0.0261(9) -0.0052(6) -0.0007(7) -0.0002(6)
C260 0.0220(8) 0.0434(11) 0.0342(11) -0.0057(8) 0.0045(7) 0.0055(8)
C43 0.0360(10) 0.0239(8) 0.0221(9) 0.0014(7) -0.0031(7) -0.0061(7)
C33 0.0350(10) 0.0268(9) 0.0243(9) -0.0065(7) 0.0022(7) -0.0004(7)
C46 0.0280(8) 0.0290(9) 0.0241(9) 0.0028(7) 0.0008(7) -0.0097(7)
N2 0.0320(8) 0.0178(7) 0.0249(8) -0.0037(5) 0.0081(6) -0.0042(6)
C26 0.0236(8) 0.0186(7) 0.0258(9) -0.0043(6) 0.0024(6) -0.0011(6)
C36 0.0255(8) 0.0202(8) 0.0363(10) -0.0067(7) -0.0038(7) 0.0009(6)
C21 0.0223(8) 0.0190(7) 0.0278(9) -0.0065(6) 0.0024(6) -0.0030(6)
C14 0.0578(13) 0.0241(9) 0.0212(9) 0.0059(7) 0.0042(8) 0.0049(9)
C320 0.0276(8) 0.0300(9) 0.0253(9) -0.0013(7) -0.0030(7) 0.0006(7)
C25 0.0407(11) 0.0225(8) 0.0267(10) -0.0028(7) 0.0012(8) -0.0038(8)
C44 0.0375(10) 0.0242(9) 0.0265(9) 0.0020(7) 0.0044(8) -0.0042(7)
C6 0.0341(9) 0.0170(7) 0.0318(10) -0.0004(7) -0.0040(7) -0.0047(7)
C16 0.0421(10) 0.0209(8) 0.0246(9) 0.0022(7) 0.0116(8) -0.0005(7)
N1 0.0471(10) 0.0164(7) 0.0238(8) 0.0000(6) 0.0101(7) 0.0005(6)
C12 0.0549(13) 0.0278(9) 0.0236(10) 0.0059(7) 0.0081(9) 0.0141(9)
C420 0.0296(9) 0.0371(10) 0.0280(10) -0.0014(8) -0.0064(7) -0.0025(8)
C45 0.0292(9) 0.0294(9) 0.0306(10) 0.0028(7) 0.0046(7) -0.0063(7)
C22 0.0210(8) 0.0270(9) 0.0506(13) -0.0129(8) 0.0016(8) -0.0037(7)
C11 0.0492(11) 0.0183(8) 0.0206(9) 0.0026(6) 0.0083(8) 0.0036(7)
C34 0.0332(10) 0.0297(9) 0.0364(11) -0.0107(8) 0.0093(8) -0.0016(8)
C42 0.0290(9) 0.0231(8) 0.0215(8) 0.0038(6) -0.0024(7) -0.0048(7)
C35 0.0251(9) 0.0289(9) 0.0452(12) -0.0102(8) 0.0027(8) 0.0031(7)
C120 0.0670(16) 0.0402(12) 0.0323(12) 0.0033(9) 0.0071(11) 0.0274(11)
C23 0.0343(10) 0.0259(9) 0.0617(15) -0.0105(9) -0.0215(10) 0.0010(8)
C440 0.0459(12) 0.0357(11) 0.0331(11) -0.0054(8) 0.0072(9) -0.0006(9)
C460 0.0285(9) 0.0451(12) 0.0303(10) -0.0030(8) 0.0014(8) -0.0139(8)
C24 0.0515(13) 0.0220(9) 0.0388(12) -0.0021(8) -0.0177(10) -0.0027(8)
C5 0.0354(10) 0.0196(8) 0.0309(10) 0.0027(7) -0.0024(8) -0.0080(7)
C3 0.0521(12) 0.0175(8) 0.0372(11) -0.0041(7) 0.0156(9) -0.0081(8)
C360 0.0299(9) 0.0278(9) 0.0436(12) -0.0017(8) -0.0111(8) 0.0031(8)
C15 0.0476(11) 0.0218(8) 0.0252(9) -0.0003(7) 0.0131(8) 0.0012(8)
C13 0.0532(13) 0.0334(10) 0.0284(10) 0.0087(8) 0.0013(9) 0.0151(9)
C2 0.0656(14) 0.0171(8) 0.0332(11) 0.0010(7) 0.0173(10) -0.0033(9)
C340 0.0430(13) 0.0528(14) 0.0473(14) -0.0094(11) 0.0207(11) -0.0012(11)
C140 0.0678(16) 0.0386(12) 0.0278(11) 0.0024(9) -0.0014(10) 0.0070(11)
C160 0.0366(10) 0.0318(10) 0.0309(10) -0.0057(8) 0.0123(8) -0.0030(8)
C220 0.0236(10) 0.0561(15) 0.0795(19) -0.0221(14) 0.0137(11) -0.0043(10)
C240 0.101(2) 0.0405(13) 0.0476(16) 0.0033(11) -0.0386(16) -0.0050(14)

loop_
_atom_type_symbol
_atom_type_description
_atom_type_scat_dispersion_real
_atom_type_scat_dispersion_imag
_atom_type_scat_source
C C 0.0033 0.0016 'International Tables Vol C Tables 4.2.6.8 and 6.1.1.4'
H H 0.0000 0.0000 'International Tables Vol C Tables 4.2.6.8 and 6.1.1.4'
N N 0.0061 0.0033 'International Tables Vol C Tables 4.2.6.8 and 6.1.1.4'
Ni Ni 0.3393 1.1124 'International Tables Vol C Tables 4.2.6.8 and 6.1.1.4'
Br Br -0.2901 2.4595 'International Tables Vol C Tables 4.2.6.8 and 6.1.1.4'

loop_
_geom_angle_atom_site_label_1
_geom_angle_atom_site_label_2
_geom_angle_atom_site_label_3
_geom_angle
C1 Ni1 C4 167.66(7)
C1 Ni1 Br1A 82.50(10)
C4 Ni1 Br1A 85.20(9)
C1 Ni1 Br1 95.39(6)
C4 Ni1 Br1 96.91(5)
Br1A Ni1 Br1 177.87(8)
C42 C41 C46 122.04(17)
C42 C41 N4 119.02(16)
C46 C41 N4 118.91(16)
C4 N3 C6 111.77(15)
C4 N3 C31 124.55(14)
C6 N3 C31 123.25(15)
C4 N4 C5 111.93(15)
C4 N4 C41 124.69(14)
C5 N4 C41 123.35(15)
C32 C31 C36 122.50(17)
C32 C31 N3 120.03(15)
C36 C31 N3 117.47(16)
N4 C4 N3 102.89(14)
N4 C4 Ni1 126.77(13)
N3 C4 Ni1 130.10(13)
N1 C1 N2 103.17(15)
N1 C1 Ni1 128.30(13)
N2 C1 Ni1 128.31(13)
C31 C32 C33 117.27(17)
C31 C32 C320 121.73(16)
C33 C32 C320 121.00(17)
C44 C43 C42 121.86(17)
C34 C33 C32 122.06(19)
C45 C46 C41 117.82(17)
C45 C46 C460 120.74(18)
C41 C46 C460 121.44(17)
C1 N2 C3 111.74(16)
C1 N2 C21 126.02(15)
C3 N2 C21 122.22(16)
C21 C26 C25 117.30(17)
C21 C26 C260 121.54(17)
C25 C26 C260 121.16(17)
C35 C36 C31 117.92(18)
C35 C36 C360 121.18(17)
C31 C36 C360 120.89(18)
C26 C21 C22 121.99(18)
C26 C21 N2 118.67(16)
C22 C21 N2 119.26(17)
C13 C14 C15 118.2(2)
C13 C14 C140 121.4(2)
C15 C14 C140 120.4(2)
C24 C25 C26 122.1(2)
C43 C44 C45 118.31(18)
C43 C44 C440 121.02(19)
C45 C44 C440 120.67(19)
C5 C6 N3 106.46(16)
C15 C16 C11 117.5(2)
C15 C16 C160 121.24(17)
C11 C16 C160 121.24(18)
C1 N1 C2 111.55(17)
C1 N1 C11 124.29(15)
C2 N1 C11 124.15(16)
C11 C12 C13 117.90(19)
C11 C12 C120 121.5(2)
C13 C12 C120 120.6(2)
C46 C45 C44 122.06(18)
C23 C22 C21 117.93(19)
C23 C22 C220 120.8(2)
C21 C22 C220 121.3(2)
C12 C11 C16 122.12(19)
C12 C11 N1 119.41(17)
C16 C11 N1 118.46(19)
C35 C34 C33 118.49(18)
C35 C34 C340 120.7(2)
C33 C34 C340 120.8(2)
C41 C42 C43 117.92(17)
C41 C42 C420 121.53(17)
C43 C42 C420 120.55(16)
C34 C35 C36 121.70(18)
C24 C23 C22 121.87(19)
C23 C24 C25 118.7(2)
C23 C24 C240 120.8(2)
C25 C24 C240 120.5(2)
C6 C5 N4 106.94(16)
C2 C3 N2 106.66(17)
C14 C15 C16 122.20(18)
C14 C13 C12 122.0(2)
C3 C2 N1 106.88(17)

loop_
_geom_bond_atom_site_label_1
_geom_bond_atom_site_label_2
_geom_bond_distance
Br1 Ni1 2.4312(4)
Br1A Ni1 2.247(3)
Ni1 C1 1.9213(17)
Ni1 C4 1.9252(17)
C41 C42 1.396(2)
C41 C46 1.399(3)
C41 N4 1.438(2)
N3 C4 1.372(2)
N3 C6 1.396(2)
N3 C31 1.442(2)
N4 C4 1.369(2)
N4 C5 1.389(2)
C31 C32 1.392(3)
C31 C36 1.403(2)
C1 N1 1.365(2)
C1 N2 1.368(2)
C32 C33 1.403(3)
C32 C320 1.508(3)
C260 C26 1.496(3)
C43 C44 1.388(3)
C43 C42 1.399(3)
C33 C34 1.396(3)
C46 C45 1.390(3)
C46 C460 1.512(3)
N2 C3 1.392(2)
N2 C21 1.437(2)
C26 C21 1.396(2)
C26 C25 1.397(3)
C36 C35 1.393(3)
C36 C360 1.510(3)
C21 C22 1.403(3)
C14 C13 1.389(3)
C14 C15 1.394(3)
C14 C140 1.513(3)
C25 C24 1.391(3)
C44 C45 1.398(3)
C44 C440 1.513(3)
C6 C5 1.344(3)
C16 C15 1.395(3)
C16 C11 1.402(3)
C16 C160 1.508(3)
N1 C2 1.395(2)
N1 C11 1.442(3)
C12 C11 1.394(3)
C12 C13 1.396(3)
C12 C120 1.514(3)
C420 C42 1.513(3)
C22 C23 1.391(3)
C22 C220 1.505(3)
C34 C35 1.391(3)
C34 C340 1.514(3)
C23 C24 1.379(4)
C24 C240 1.512(3)
C3 C2 1.337(3)
